data_2005544
loop_
_publ_author_name
'Chiaroni, A.'
'Riche, C.'
'Benharref, A.'
'El Jamili, H.'
'Lassaba, E.'

_publ_contact_author
;
      Dr Claude Riche
      Institut de Chimie des Substances Naturelles
      C.N.R.S.
      91198 Gif-sur-Yvette CEDEX
      France
;
_publ_section_title
;
 2\a,3\a:7\b,8\b-Di\'epoxy-<i>trans</i>-himachalane
;
_journal_issue 10
_journal_name_full 'Acta Crystallographica Section C'
_journal_page_first 2502
_journal_page_last 2504
_journal_paper_doi 10.1107/S0108270196005768
_journal_volume 52
_journal_year 1996
_chemical_formula_moiety 'C15 H24 O2'
_chemical_formula_sum 'C15 H24 O2'
_chemical_formula_weight 236.35
_chemical_name_systematic
;
2\a,3\a,7\b,8\b-di\'epoxy-trans-himachalane
;
_space_group_IT_number 4
_symmetry_cell_setting monoclinic
_symmetry_space_group_name_Hall 'P 2yb'
_symmetry_space_group_name_H-M 'P 1 21 1'
_atom_type_scat_source 'IntTabIV Table 2.2B'
_cell_angle_alpha 90.00
_cell_angle_beta 106.43(3)
_cell_angle_gamma 90.00
_cell_formula_units_Z 2
_cell_length_a 7.948(5)
_cell_length_b 10.902(2)
_cell_length_c 8.220(5)
_cell_measurement_reflns_used 25
_cell_measurement_temperature 293
_cell_measurement_theta_max 25.3
_cell_measurement_theta_min 11.8
_cell_volume 683.2(6)
_computing_data_collection 'CAD4 Software (Enraf-Nonius, 1987)'
_computing_data_reduction 'NONIUS (Riche, 1989)'
_computing_molecular_graphics 'R3M  (Riche, 1983) et ORTEP (Johnson, 1963)'
_computing_publication_material 'ACTACIF (Riche, 1992)'
_computing_structure_refinement 'SHELX76   (Sheldrick, 1976)'
_computing_structure_solution 'SHELXS86  (Sheldrick, 1985)'
_diffrn_ambient_temperature 293
_diffrn_measurement_device 'Nonius CAD4 diffractometer'
_diffrn_measurement_method \q/2\q
_diffrn_radiation_monochromator graphite
_diffrn_radiation_source 'X-ray tube'
_diffrn_radiation_type 'Cu K\a'
_diffrn_radiation_wavelength 1.5418
_diffrn_reflns_av_R_equivalents 0.042
_diffrn_reflns_limit_h_max 9
_diffrn_reflns_limit_h_min -9
_diffrn_reflns_limit_k_max 12
_diffrn_reflns_limit_k_min -12
_diffrn_reflns_limit_l_max 9
_diffrn_reflns_limit_l_min 0
_diffrn_reflns_number 2476
_diffrn_reflns_theta_max 65.93
_diffrn_reflns_theta_min 4.05
_diffrn_standards_decay_% 20
_diffrn_standards_interval_time 60
_diffrn_standards_number 3
_exptl_absorpt_coefficient_mu 0.54
_exptl_absorpt_correction_type none
_exptl_crystal_colour colourless
_exptl_crystal_density_diffrn 1.15
_exptl_crystal_description prism
_exptl_crystal_F_000 260.00
_exptl_crystal_size_max 0.20
_exptl_crystal_size_mid 0.20
_exptl_crystal_size_min 0.02
_refine_diff_density_max 0.38
_refine_diff_density_min -0.43
_refine_ls_extinction_method none
_refine_ls_goodness_of_fit_obs 0.60
_refine_ls_hydrogen_treatment noref
_refine_ls_matrix_type full
_refine_ls_number_parameters 225
_refine_ls_number_reflns 1974
_refine_ls_R_factor_obs 0.058
_refine_ls_shift/esd_max 0.54
_refine_ls_structure_factor_coef F
_refine_ls_weighting_details 'w = 1/[\s^2^(F) +  0.0002F^2^]'
_refine_ls_weighting_scheme calc
_refine_ls_wR_factor_obs 0.065
_reflns_number_observed 1974
_reflns_number_total 2307
_reflns_observed_criterion refl_observed_if_I_>_3.0_sigma(I)
_cod_data_source_file pa1232.cif
_cod_data_source_block hima
_cod_depositor_comments
;
The following automatic conversions were performed:

'_refine_ls_weighting_scheme' value 'calc w = 1/[\s^2^(F) +
0.0002F^2^]' was changed to 'calc'. New tag
'_refine_ls_weighting_details' was created. The value of the new tag
was set to 'w = 1/[\s^2^(F) + 0.0002F^2^]'.

Automatic conversion script
Id: cif_fix_values 3143 2015-03-26 13:38:13Z robertas 
;
_cod_original_sg_symbol_H-M 'P 21'
_cod_database_code 2005544

loop_
_symmetry_equiv_pos_as_xyz
+x,+y,+z
-x,1/2+y,-z

loop_
_atom_site_aniso_label
_atom_site_aniso_U_11
_atom_site_aniso_U_22
_atom_site_aniso_U_33
_atom_site_aniso_U_12
_atom_site_aniso_U_13
_atom_site_aniso_U_23
C1 0.0498(16) 0.0315(15) 0.0445(16) 0.0005(13) 0.0170(13) 0.0015(13)
C2 0.0546(19) 0.0485(19) 0.0469(19) -0.0095(15) 0.0070(14) 0.0084(15)
C3 0.0469(16) 0.0435(18) 0.058(2) -0.0023(14) 0.0042(14) 0.0016(16)
C4 0.065(2) 0.056(2) 0.075(3) -0.0202(18) 0.025(2) -0.001(2)
C5 0.068(2) 0.076(3) 0.065(2) -0.021(2) 0.0301(19) 0.001(2)
C6 0.0514(17) 0.0445(16) 0.0472(17) -0.0014(14) 0.0180(14) 0.0070(15)
C7 0.072(2) 0.061(2) 0.0398(17) -0.0055(18) 0.0189(15) 0.0067(16)
C8 0.085(3) 0.071(3) 0.0416(18) -0.007(2) 0.0109(18) 0.0032(19)
C9 0.057(2) 0.085(3) 0.072(3) 0.010(2) -0.0064(19) -0.007(2)
C10 0.0481(19) 0.077(3) 0.068(2) -0.0081(18) 0.0150(17) -0.010(2)
C11 0.0532(17) 0.053(2) 0.0528(18) -0.0126(15) 0.0225(14) -0.0124(16)
C12 0.087(3) 0.060(2) 0.065(3) -0.010(2) -0.003(2) -0.008(2)
C13 0.087(3) 0.108(4) 0.071(3) -0.002(3) 0.041(3) -0.028(3)
C14 0.101(3) 0.096(4) 0.065(3) -0.051(3) 0.034(3) -0.002(3)
C15 0.063(3) 0.096(4) 0.101(4) 0.004(2) 0.032(2) -0.038(3)
O16 0.0621(14) 0.0487(13) 0.0923(18) 0.0058(11) -0.0027(12) 0.0004(14)
O17 0.129(3) 0.099(2) 0.0539(16) -0.015(2) 0.0174(16) 0.0205(17)

loop_
_atom_site_label
_atom_site_fract_x
_atom_site_fract_y
_atom_site_fract_z
_atom_site_U_iso_or_equiv
_atom_site_thermal_displace_type
C1 0.3042(4) 0.4662 0.2339(4) 0.044(3) Uani
C2 0.1865(4) 0.4274(4) 0.0637(4) 0.053(3) Uani
C3 0.0699(4) 0.3214(4) 0.0311(4) 0.052(3) Uani
C4 0.0559(6) 0.2479(5) 0.1796(5) 0.068(4) Uani
C5 0.0971(5) 0.3238(5) 0.3399(5) 0.072(4) Uani
C6 0.2770(4) 0.3836(4) 0.3788(4) 0.050(3) Uani
C7 0.3187(4) 0.4552(5) 0.5441(4) 0.060(4) Uani
C8 0.5010(5) 0.4773(5) 0.6338(4) 0.069(4) Uani
C9 0.6445(5) 0.4430(6) 0.5565(6) 0.075(5) Uani
C10 0.6269(5) 0.5187(5) 0.3975(5) 0.067(4) Uani
C11 0.4966(4) 0.4766(4) 0.2277(4) 0.055(3) Uani
C12 0.0211(7) 0.2578(5) -0.1393(6) 0.075(5) Uani
C13 0.1803(7) 0.5408(6) 0.5713(6) 0.091(6) Uani
C14 0.5071(8) 0.5787(6) 0.0998(6) 0.090(6) Uani
C15 0.5577(6) 0.3561(5) 0.1694(7) 0.089(6) Uani
O16 0.0005(3) 0.4444(3) 0.0287(4) 0.072(3) Uani
O17 0.4063(4) 0.3833(4) 0.6932(3) 0.098(4) Uani
H1 0.269(4) 0.551(3) 0.249(4) 0.048 Uiso
H2 0.220(5) 0.451(4) -0.008(5) 0.058 Uiso
H4a 0.138(5) 0.176(4) 0.198(5) 0.075 Uiso
H4b -0.067(6) 0.221(4) 0.143(5) 0.075 Uiso
H5a 0.095(5) 0.274(4) 0.443(6) 0.079 Uiso
H5b 0.004(6) 0.396(4) 0.321(5) 0.079 Uiso
H6 0.366(5) 0.316(3) 0.381(4) 0.055 Uiso
H8 0.526(5) 0.550(4) 0.706(5) 0.076 Uiso
H9a 0.639(5) 0.352(5) 0.516(6) 0.083 Uiso
H9b 0.763(6) 0.458(4) 0.649(5) 0.083 Uiso
H10a 0.757(5) 0.528(4) 0.380(5) 0.074 Uiso
H10b 0.592(5) 0.610(4) 0.422(5) 0.074 Uiso
H12a -0.109(7) 0.231(4) -0.164(6) 0.083 Uiso
H12b 0.064(6) 0.178(5) -0.131(5) 0.083 Uiso
H12c -0.016(6) 0.323(5) -0.228(6) 0.083 Uiso
H13a 0.134(6) 0.604(5) 0.471(7) 0.100 Uiso
H13b 0.051(7) 0.497(5) 0.566(6) 0.100 Uiso
H13c 0.239(7) 0.592(5) 0.659(7) 0.100 Uiso
H14a 0.630(7) 0.581(5) 0.103(6) 0.099 Uiso
H14b 0.417(6) 0.570(5) -0.022(7) 0.099 Uiso
H14c 0.489(6) 0.667(6) 0.127(6) 0.099 Uiso
H15a 0.480(7) 0.325(5) 0.063(7) 0.099 Uiso
H15b 0.556(6) 0.281(5) 0.256(7) 0.099 Uiso
H15c 0.690(7) 0.368(5) 0.176(6) 0.099 Uiso

loop_
_geom_angle_atom_site_label_1
_geom_angle_atom_site_label_2
_geom_angle_atom_site_label_3
_geom_angle
_geom_angle_publ_flag
C2 C1 C6 111.3(2) yes
C2 C1 C11 110.4(2) yes
C6 C1 C11 114.8(2) yes
C1 C2 C3 126.1(3) yes
C1 C2 O16 118.9(3) yes
C3 C2 O16 60.0(2) yes
C2 C3 C4 117.8(3) yes
C2 C3 C12 121.1(4) yes
C2 C3 O16 59.2(2) yes
C4 C3 C12 117.0(4) yes
C4 C3 O16 113.1(3) yes
C12 C3 O16 114.5(3) yes
C3 C4 C5 111.8(4) yes
C4 C5 C6 112.1(4) yes
C1 C6 C5 114.4(3) yes
C1 C6 C7 110.2(3) yes
C5 C6 C7 111.2(3) yes
C6 C7 C8 118.3(3) yes
C6 C7 C13 117.8(4) yes
C6 C7 O17 114.1(3) yes
C8 C7 C13 119.2(4) yes
C8 C7 O17 59.3(3) yes
C13 C7 O17 113.8(4) yes
C7 C8 C9 120.9(4) yes
C7 C8 O17 60.6(3) yes
C9 C8 O17 120.0(4) yes
C8 C9 C10 109.5(4) yes
C9 C10 C11 119.2(4) yes
C1 C11 C10 113.9(3) yes
C1 C11 C14 108.6(3) yes
C1 C11 C15 110.7(3) yes
C10 C11 C14 104.3(4) yes
C10 C11 C15 110.3(4) yes
C14 C11 C15 108.8(4) yes
C2 O16 C3 60.7(2) yes
C7 O17 C8 60.1(3) yes

loop_
_geom_bond_atom_site_label_1
_geom_bond_atom_site_label_2
_geom_bond_distance
_geom_bond_publ_flag
C1 C2 1.507(4) yes
C1 C6 1.556(4) yes
C1 C11 1.548(4) yes
C2 C3 1.458(6) yes
C2 O16 1.436(4) yes
C3 C4 1.490(6) yes
C3 C12 1.512(6) yes
C3 O16 1.448(6) yes
C4 C5 1.512(6) yes
C5 C6 1.521(6) yes
C6 C7 1.520(5) yes
C7 C8 1.447(5) yes
C7 C13 1.507(7) yes
C7 O17 1.455(5) yes
C8 C9 1.501(6) yes
C8 O17 1.436(6) yes
C9 C10 1.518(7) yes
C10 C11 1.554(5) yes
C11 C14 1.550(7) yes
C11 C15 1.524(7) yes

loop_
_geom_torsion_atom_site_label_1
_geom_torsion_atom_site_label_2
_geom_torsion_atom_site_label_3
_geom_torsion_atom_site_label_4
_geom_torsion
_geom_torsion_publ_flag
C1 C2 C3 C4 4.0(3) yes
C2 C3 C4 C5 26.1(4) yes
C3 C4 C5 C6 -55.9(4) yes
C4 C5 C6 C1 56.7(4) yes
C5 C6 C1 C2 -25.5(3) yes
C6 C1 C2 C3 -4.4(3) yes
C11 C1 C6 C7 81.9(3) yes
C1 C6 C7 C8 -75.6(4) yes
C6 C7 C8 C9 6.8(4) yes
C7 C8 C9 C10 64.0(4) yes
C8 C9 C10 C11 -82.9(4) yes
C9 C10 C11 C1 58.7(4) yes
C10 C11 C1 C6 -54.2(3) yes
